data_2213294
loop_
_publ_author_name
'De-Mei Tian'
'Chuan-Xi Xiong'
'Li-Jie Dong'

_publ_section_title (1<i>R</i>*,2<i>S</i>*,3<i>R</i>*,4<i>S</i>*)-<i>N</i>-(1-Naphthyl)-5-norbornene-2,3-dicarboximide
_journal_coeditor_code FB2044
_journal_issue 5
_journal_name_full 'Acta Crystallographica Section E'
_journal_page_first o2393
_journal_page_last o2394
_journal_paper_doi 10.1107/S1600536807015620
_journal_volume 63
_journal_year 2007
_chemical_formula_iupac 'C19 H15 N O2'
_chemical_formula_moiety 'C19 H15 N O2'
_chemical_formula_sum 'C19 H15 N O2'
_chemical_formula_weight 289.32
_chemical_melting_point 503
_chemical_name_systematic
;
(1R*,2S*,3R*,4S*)-N-(1-Naphthyl)-5-norbornene-2,3-dicarboximide
;
_space_group_IT_number 19
_symmetry_cell_setting orthorhombic
_symmetry_space_group_name_Hall 'P 2ac 2ab'
_symmetry_space_group_name_H-M 'P 21 21 21'
_atom_sites_solution_hydrogens difmap
_atom_sites_solution_primary direct
_atom_sites_solution_secondary difmap
_audit_creation_method SHELXL-97
_cell_angle_alpha 90.00
_cell_angle_beta 90.00
_cell_angle_gamma 90.00
_cell_formula_units_Z 4
_cell_length_a 7.2279(7)
_cell_length_b 10.2493(10)
_cell_length_c 19.7706(19)
_cell_measurement_reflns_used 2201
_cell_measurement_temperature 298(2)
_cell_measurement_theta_max 23.05
_cell_measurement_theta_min 2.24
_cell_volume 1464.6(2)
_computing_cell_refinement 'SAINT-Plus (Bruker, 2001)'
_computing_data_collection 'SMART (Bruker, 2001)'
_computing_data_reduction SAINT0Plus
_computing_molecular_graphics 'PLATON (Spek, 2003)'
_computing_publication_material SHELXL97
_computing_structure_refinement 'SHELXL97 (Sheldrick, 1997)'
_computing_structure_solution 'SHELXS97 (Sheldrick, 1990)'
_diffrn_ambient_temperature 298(2)
_diffrn_measured_fraction_theta_full 0.990
_diffrn_measured_fraction_theta_max 0.990
_diffrn_measurement_device_type 'Bruker SMART 4K CCD area-detector'
_diffrn_measurement_method '\f and \w'
_diffrn_radiation_monochromator graphite
_diffrn_radiation_source 'fine-focus sealed tube'
_diffrn_radiation_type MoK\a
_diffrn_radiation_wavelength 0.71073
_diffrn_reflns_av_R_equivalents 0.0330
_diffrn_reflns_av_sigmaI/netI 0.0290
_diffrn_reflns_limit_h_max 9
_diffrn_reflns_limit_h_min -9
_diffrn_reflns_limit_k_max 10
_diffrn_reflns_limit_k_min -13
_diffrn_reflns_limit_l_max 25
_diffrn_reflns_limit_l_min -25
_diffrn_reflns_number 8887
_diffrn_reflns_theta_full 27.50
_diffrn_reflns_theta_max 27.50
_diffrn_reflns_theta_min 2.06
_exptl_absorpt_coefficient_mu 0.085
_exptl_absorpt_correction_T_max 1.0
_exptl_absorpt_correction_T_min 1.0
_exptl_absorpt_correction_type none
_exptl_crystal_colour colourless
_exptl_crystal_density_diffrn 1.312
_exptl_crystal_density_method 'not measured'
_exptl_crystal_description block
_exptl_crystal_F_000 608
_exptl_crystal_size_max 0.30
_exptl_crystal_size_mid 0.16
_exptl_crystal_size_min 0.10
_refine_diff_density_max 0.168
_refine_diff_density_min -0.158
_refine_ls_extinction_method none
_refine_ls_goodness_of_fit_ref 1.096
_refine_ls_hydrogen_treatment constr
_refine_ls_matrix_type full
_refine_ls_number_constraints 60
_refine_ls_number_parameters 199
_refine_ls_number_reflns 1934
_refine_ls_number_restraints 0
_refine_ls_restrained_S_all 1.096
_refine_ls_R_factor_all 0.0555
_refine_ls_R_factor_gt 0.0445
_refine_ls_shift/su_max 0.000
_refine_ls_shift/su_mean 0.000
_refine_ls_structure_factor_coef Fsqd
_refine_ls_weighting_details 'calc w=1/[\s^2^(Fo^2^)+(0.041P)^2^+0.2137P] where P=(Fo^2^+2Fc^2^)/3'
_refine_ls_weighting_scheme calc
_refine_ls_wR_factor_gt 0.0953
_refine_ls_wR_factor_ref 0.1016
_reflns_number_gt 1638
_reflns_number_total 1934
_reflns_threshold_expression I>2\s(I)
_cod_data_source_file fb2044.cif
_cod_data_source_block I
_cod_depositor_comments
;
The following automatic conversions were performed:
'_symmetry_cell_setting' value 'Orthorhombic' changed to 'orthorhombic'
according to '/home/saulius/struct/CIF-dictionaries/cif_core.dic'
dictionary named 'cif_core.dic' version 2.4.1 from 2010-06-29.

Automatic conversion script
Id: cif_fix_enum 1527 2010-12-29 10:47:43Z saulius 

The following automatic conversions were performed:

'_symmetry_cell_setting' value 'Orthorhombic' changed to
'orthorhombic' according to
/home/saulius/struct/CIF-dictionaries/cif_core.dic dictionary named
'cif_core.dic' version 2.4.1 from 2010-06-29.

Automatic conversion script
Id: cif_fix_values 1715 2011-07-08 13:25:40Z adriana 
;
_cod_database_code 2213294
_cod_database_fobs_code 2213294

loop_
_symmetry_equiv_pos_as_xyz
'x, y, z'
'-x+1/2, -y, z+1/2'
'-x, y+1/2, -z+1/2'
'x+1/2, -y+1/2, -z'

loop_
_atom_site_type_symbol
_atom_site_label
_atom_site_fract_x
_atom_site_fract_y
_atom_site_fract_z
_atom_site_U_iso_or_equiv
_atom_site_adp_type
_atom_site_calc_flag
_atom_site_refinement_flags
_atom_site_occupancy
C C1 0.5374(4) 0.3363(3) -0.08123(15) 0.0602(8) Uani d . 1
H H1 0.4838 0.2611 -0.0637 0.072 Uiso calc R 1
C C2 0.4498(4) 0.4320(3) -0.11155(13) 0.0566(8) Uani d . 1
H H2 0.3230 0.4369 -0.1190 0.068 Uiso calc R 1
C C3 0.7403(4) 0.3701(3) -0.07993(13) 0.0541(7) Uani d . 1
H H3 0.8260 0.2970 -0.0736 0.065 Uiso calc R 1
C C4 0.5904(4) 0.5325(3) -0.13217(11) 0.0497(7) Uani d . 1
H H4 0.5533 0.5919 -0.1686 0.060 Uiso calc R 1
C C5 0.7566(4) 0.4447(3) -0.14702(12) 0.0569(7) Uani d . 1
H H5A 0.8717 0.4928 -0.1511 0.068 Uiso calc R 1
H H5B 0.7383 0.3894 -0.1863 0.068 Uiso calc R 1
C C6 0.7611(3) 0.4868(2) -0.02952(11) 0.0425(6) Uani d . 1
H H6 0.8917 0.5084 -0.0222 0.051 Uiso calc R 1
C C7 0.6603(4) 0.5979(2) -0.06582(11) 0.0398(5) Uani d . 1
H H7 0.7456 0.6697 -0.0760 0.048 Uiso calc R 1
C C8 0.6608(3) 0.4701(2) 0.03672(11) 0.0410(5) Uani d . 1
C C9 0.5127(4) 0.6415(2) -0.01804(11) 0.0411(6) Uani d . 1
C C10 0.3941(3) 0.5754(2) 0.09529(10) 0.0376(5) Uani d . 1
C C11 0.2305(4) 0.5106(3) 0.09166(13) 0.0492(6) Uani d . 1
H H11 0.2048 0.4586 0.0543 0.059 Uiso calc R 1
C C12 0.1002(4) 0.5214(3) 0.14377(14) 0.0584(7) Uani d . 1
H H12 -0.0113 0.4764 0.1411 0.070 Uiso calc R 1
C C13 0.1368(4) 0.5977(3) 0.19817(13) 0.0530(7) Uani d . 1
H H13 0.0490 0.6050 0.2324 0.064 Uiso calc R 1
C C14 0.3052(4) 0.6662(2) 0.20401(11) 0.0413(6) Uani d . 1
C C15 0.3445(4) 0.7491(3) 0.25974(12) 0.0512(7) Uani d . 1
H H15 0.2575 0.7579 0.2941 0.061 Uiso calc R 1
C C16 0.5054(5) 0.8152(3) 0.26383(13) 0.0566(7) Uani d . 1
H H16 0.5282 0.8691 0.3007 0.068 Uiso calc R 1
C C17 0.6388(5) 0.8030(3) 0.21247(12) 0.0570(7) Uani d . 1
H H17 0.7499 0.8483 0.2158 0.068 Uiso calc R 1
C C18 0.6065(4) 0.7248(2) 0.15747(12) 0.0458(6) Uani d . 1
H H18 0.6957 0.7177 0.1238 0.055 Uiso calc R 1
C C19 0.4392(3) 0.6551(2) 0.15164(11) 0.0373(5) Uani d . 1
N N1 0.5238(3) 0.56480(18) 0.04034(9) 0.0387(5) Uani d . 1
O O1 0.6884(3) 0.39001(19) 0.08002(9) 0.0668(6) Uani d . 1
O O2 0.3986(3) 0.72625(18) -0.02588(9) 0.0638(6) Uani d . 1

loop_
_atom_site_aniso_label
_atom_site_aniso_U_11
_atom_site_aniso_U_22
_atom_site_aniso_U_33
_atom_site_aniso_U_12
_atom_site_aniso_U_13
_atom_site_aniso_U_23
C1 0.075(2) 0.0452(15) 0.0603(17) -0.0172(15) 0.0089(16) -0.0196(14)
C2 0.0508(17) 0.0682(19) 0.0509(15) -0.0097(15) -0.0069(13) -0.0223(15)
C3 0.0659(19) 0.0445(14) 0.0519(15) 0.0108(14) 0.0080(14) -0.0081(12)
C4 0.0618(17) 0.0566(15) 0.0308(11) 0.0040(14) -0.0026(12) -0.0063(11)
C5 0.0652(18) 0.0649(18) 0.0407(13) 0.0015(16) 0.0064(13) -0.0148(13)
C6 0.0399(12) 0.0481(13) 0.0395(12) -0.0007(11) -0.0021(10) -0.0039(11)
C7 0.0490(14) 0.0364(12) 0.0341(11) -0.0057(11) 0.0013(10) -0.0011(9)
C8 0.0400(13) 0.0468(13) 0.0364(12) 0.0045(11) -0.0078(10) -0.0018(10)
C9 0.0591(16) 0.0340(12) 0.0302(11) 0.0019(12) -0.0039(11) -0.0033(9)
C10 0.0453(13) 0.0359(11) 0.0316(11) 0.0052(11) -0.0019(10) 0.0044(9)
C11 0.0557(16) 0.0482(14) 0.0436(14) -0.0004(13) -0.0102(12) -0.0013(11)
C12 0.0446(15) 0.0675(18) 0.0630(17) -0.0095(15) -0.0013(14) 0.0088(15)
C13 0.0479(16) 0.0643(17) 0.0469(14) 0.0039(14) 0.0105(12) 0.0113(13)
C14 0.0485(15) 0.0427(13) 0.0328(11) 0.0060(12) 0.0031(11) 0.0078(10)
C15 0.0670(18) 0.0545(16) 0.0322(12) 0.0106(15) 0.0109(12) 0.0022(11)
C16 0.082(2) 0.0534(16) 0.0348(13) -0.0036(16) 0.0003(15) -0.0066(12)
C17 0.0671(19) 0.0574(17) 0.0465(14) -0.0134(15) -0.0043(14) -0.0041(12)
C18 0.0535(15) 0.0488(13) 0.0350(12) -0.0042(13) 0.0023(11) -0.0006(11)
C19 0.0467(14) 0.0366(12) 0.0285(11) 0.0066(11) 0.0012(10) 0.0064(9)
N1 0.0490(11) 0.0389(10) 0.0282(9) 0.0064(9) -0.0013(8) -0.0006(8)
O1 0.0757(14) 0.0749(13) 0.0497(11) 0.0334(12) 0.0034(10) 0.0224(10)
O2 0.0918(15) 0.0556(11) 0.0441(10) 0.0325(12) 0.0060(11) 0.0074(9)

loop_
_atom_type_symbol
_atom_type_description
_atom_type_scat_dispersion_real
_atom_type_scat_dispersion_imag
_atom_type_scat_source
C C 0.0033 0.0016 'International Tables Vol C Tables 4.2.6.8 and 6.1.1.4'
H H 0.0000 0.0000 'International Tables Vol C Tables 4.2.6.8 and 6.1.1.4'
N N 0.0061 0.0033 'International Tables Vol C Tables 4.2.6.8 and 6.1.1.4'
O O 0.0106 0.0060 'International Tables Vol C Tables 4.2.6.8 and 6.1.1.4'

loop_
_geom_angle_atom_site_label_1
_geom_angle_atom_site_label_2
_geom_angle_atom_site_label_3
_geom_angle
C2 C1 C3 107.8(3)
C2 C1 H1 126.1
C3 C1 H1 126.1
C1 C2 C4 108.0(3)
C1 C2 H2 126.0
C4 C2 H2 126.0
C1 C3 C5 100.0(3)
C1 C3 C6 106.3(2)
C5 C3 C6 99.35(19)
C1 C3 H3 116.2
C5 C3 H3 116.2
C6 C3 H3 116.2
C2 C4 C5 100.4(2)
C2 C4 C7 106.60(19)
C5 C4 C7 99.2(2)
C2 C4 H4 116.1
C5 C4 H4 116.1
C7 C4 H4 116.1
C4 C5 C3 93.8(2)
C4 C5 H5A 113.0
C3 C5 H5A 113.0
C4 C5 H5B 113.0
C3 C5 H5B 113.0
H5A C5 H5B 110.4
C8 C6 C7 105.2(2)
C8 C6 C3 114.9(2)
C7 C6 C3 102.97(18)
C8 C6 H6 111.1
C7 C6 H6 111.1
C3 C6 H6 111.1
C9 C7 C6 105.43(18)
C9 C7 C4 115.5(2)
C6 C7 C4 103.23(19)
C9 C7 H7 110.8
C6 C7 H7 110.8
C4 C7 H7 110.8
O1 C8 N1 124.0(2)
O1 C8 C6 128.0(2)
N1 C8 C6 108.00(19)
O2 C9 N1 123.3(2)
O2 C9 C7 128.4(2)
N1 C9 C7 108.23(19)
C11 C10 C19 121.5(2)
C11 C10 N1 119.4(2)
C19 C10 N1 119.1(2)
C10 C11 C12 120.5(2)
C10 C11 H11 119.7
C12 C11 H11 119.7
C13 C12 C11 119.9(3)
C13 C12 H12 120.1
C11 C12 H12 120.1
C12 C13 C14 121.4(2)
C12 C13 H13 119.3
C14 C13 H13 119.3
C13 C14 C15 122.3(2)
C13 C14 C19 119.2(2)
C15 C14 C19 118.5(2)
C16 C15 C14 121.3(2)
C16 C15 H15 119.4
C14 C15 H15 119.4
C15 C16 C17 120.2(2)
C15 C16 H16 119.9
C17 C16 H16 119.9
C18 C17 C16 120.6(3)
C18 C17 H17 119.7
C16 C17 H17 119.7
C17 C18 C19 120.5(2)
C17 C18 H18 119.8
C19 C18 H18 119.8
C18 C19 C10 123.6(2)
C18 C19 C14 119.0(2)
C10 C19 C14 117.4(2)
C8 N1 C9 113.04(18)
C8 N1 C10 123.79(18)
C9 N1 C10 122.90(19)

loop_
_geom_bond_atom_site_label_1
_geom_bond_atom_site_label_2
_geom_bond_distance
C1 C2 1.312(4)
C1 C3 1.507(4)
C1 H1 0.9300
C2 C4 1.503(4)
C2 H2 0.9300
C3 C5 1.535(4)
C3 C6 1.564(3)
C3 H3 0.9800
C4 C5 1.530(4)
C4 C7 1.557(3)
C4 H4 0.9800
C5 H5A 0.9700
C5 H5B 0.9700
C6 C8 1.507(3)
C6 C7 1.531(3)
C6 H6 0.9800
C7 C9 1.493(3)
C7 H7 0.9800
C8 O1 1.203(3)
C8 N1 1.388(3)
C9 O2 1.208(3)
C9 N1 1.399(3)
C10 C11 1.358(4)
C10 C19 1.420(3)
C10 N1 1.439(3)
C11 C12 1.400(4)
C11 H11 0.9300
C12 C13 1.356(4)
C12 H12 0.9300
C13 C14 1.410(4)
C13 H13 0.9300
C14 C15 1.420(3)
C14 C19 1.422(3)
C15 C16 1.349(4)
C15 H15 0.9300
C16 C17 1.406(4)
C16 H16 0.9300
C17 C18 1.371(3)
C17 H17 0.9300
C18 C19 1.409(3)
C18 H18 0.9300

loop_
_geom_hbond_atom_site_label_D
_geom_hbond_atom_site_label_H
_geom_hbond_atom_site_label_A
_geom_hbond_site_symmetry_A
_geom_hbond_distance_DH
_geom_hbond_distance_HA
_geom_hbond_distance_DA
_geom_hbond_angle_DHA
_geom_hbond_publ_flag
C7 H7 O2 4_565 0.98 2.53 3.082(3) 115 yes
C18 H18 O2 4_565 0.93 2.50 3.388(3) 161 yes
C18 H18 N1 . 0.93 2.59 2.900(3) 100 yes

loop_
_geom_torsion_atom_site_label_1
_geom_torsion_atom_site_label_2
_geom_torsion_atom_site_label_3
_geom_torsion_atom_site_label_4
_geom_torsion
C3 C1 C2 C4 0.5(3)
C2 C1 C3 C5 -33.4(3)
C2 C1 C3 C6 69.5(3)
C1 C2 C4 C5 32.7(3)
C1 C2 C4 C7 -70.2(3)
C2 C4 C5 C3 -49.4(2)
C7 C4 C5 C3 59.5(2)
C1 C3 C5 C4 49.5(2)
C6 C3 C5 C4 -59.0(2)
C1 C3 C6 C8 46.7(3)
C5 C3 C6 C8 150.1(2)
C1 C3 C6 C7 -67.2(3)
C5 C3 C6 C7 36.3(3)
C8 C6 C7 C9 1.7(2)
C3 C6 C7 C9 122.4(2)
C8 C6 C7 C4 -119.8(2)
C3 C6 C7 C4 0.9(2)
C2 C4 C7 C9 -48.6(3)
C5 C4 C7 C9 -152.4(2)
C2 C4 C7 C6 65.9(3)
C5 C4 C7 C6 -37.9(2)
C7 C6 C8 O1 176.6(2)
C3 C6 C8 O1 64.1(3)
C7 C6 C8 N1 -2.8(2)
C3 C6 C8 N1 -115.3(2)
C6 C7 C9 O2 -179.3(2)
C4 C7 C9 O2 -66.1(3)
C6 C7 C9 N1 -0.1(2)
C4 C7 C9 N1 113.2(2)
C19 C10 C11 C12 0.3(4)
N1 C10 C11 C12 -178.6(2)
C10 C11 C12 C13 0.4(4)
C11 C12 C13 C14 -0.6(4)
C12 C13 C14 C15 178.4(3)
C12 C13 C14 C19 0.1(4)
C13 C14 C15 C16 -179.0(2)
C19 C14 C15 C16 -0.7(4)
C14 C15 C16 C17 -0.1(4)
C15 C16 C17 C18 0.6(4)
C16 C17 C18 C19 -0.2(4)
C17 C18 C19 C10 178.2(2)
C17 C18 C19 C14 -0.6(3)
C11 C10 C19 C18 -179.6(2)
N1 C10 C19 C18 -0.6(3)
C11 C10 C19 C14 -0.8(3)
N1 C10 C19 C14 178.17(19)
C13 C14 C19 C18 179.4(2)
C15 C14 C19 C18 1.0(3)
C13 C14 C19 C10 0.6(3)
C15 C14 C19 C10 -177.8(2)
O1 C8 N1 C9 -176.5(2)
C6 C8 N1 C9 2.9(3)
O1 C8 N1 C10 -2.3(4)
C6 C8 N1 C10 177.1(2)
O2 C9 N1 C8 177.5(2)
C7 C9 N1 C8 -1.8(3)
O2 C9 N1 C10 3.2(3)
C7 C9 N1 C10 -176.1(2)
C11 C10 N1 C8 -90.3(3)
C19 C10 N1 C8 90.7(3)
C11 C10 N1 C9 83.3(3)
C19 C10 N1 C9 -95.7(2)

loop_
_cod_related_entry_id
_cod_related_entry_database
_cod_related_entry_code
1 ChemSpider 21185180
